data_7028732
loop_
_publ_author_name
'Machura, Barbara'
'Gryca, Izabela'
'Ma\/lecki, Jan Grzegorz'
'Alonso, Francisco'
'Moglie, Yanina'

_publ_section_title
;
 p-Tolylimido rhenium(v) complexes - synthesis, X-ray studies,
 spectroscopic characterization, DFT calculations and catalytic activity.
;
_journal_issue 6
_journal_name_full 'Dalton transactions (Cambridge, England : 2003)'
_journal_page_first 2596
_journal_page_last 2610
_journal_paper_doi 10.1039/c3dt52528g
_journal_volume 43
_journal_year 2014
_chemical_formula_moiety 'C44 H41 Br2 N O1 P2 Re, 0.5 O'
_chemical_formula_sum 'C44 H41 Br2 N O1.5 P2 Re'
_chemical_formula_weight 1015.74
_chemical_name_systematic
; 
 ? 
;
_space_group_IT_number 2
_symmetry_cell_setting triclinic
_symmetry_space_group_name_Hall '-P 1'
_symmetry_space_group_name_H-M 'P -1'
_atom_sites_solution_hydrogens geom
_atom_sites_solution_primary direct
_atom_sites_solution_secondary difmap
_audit_creation_method SHELXL-97
_cell_angle_alpha 87.048(3)
_cell_angle_beta 88.440(4)
_cell_angle_gamma 81.771(4)
_cell_formula_units_Z 2
_cell_length_a 10.5826(5)
_cell_length_b 13.5937(6)
_cell_length_c 14.4529(5)
_cell_measurement_reflns_used 8236
_cell_measurement_temperature 293(2)
_cell_measurement_theta_max 28.2980
_cell_measurement_theta_min 3.8470
_cell_volume 2054.59(15)
_computing_cell_refinement 'CrysAlis RED v. 1.163 (UNIL IC & KUMA 2000)'
_computing_data_collection 'CrysAlis CCD v. 1.163 (UNIL IC & KUMA 2000)'
_computing_data_reduction 'CrysAlis RED v. 1.163 (UNIL IC & KUMA 2000)'
_computing_molecular_graphics
;XP in SHELXTL/PC (Sheldrick, 1990b)
 ORTEP-3 W v. 1.062 (Farrugia 1997)
;
_computing_publication_material
;SHELXL-97 (Sheldrick, 1997) and
 PLATON (Spek, 1990)
;
_computing_structure_refinement 'SHELXL-97 (Sheldrick, 1997)'
_computing_structure_solution 'SHELXS-97 (Sheldrick, 1990)'
_diffrn_ambient_temperature 293(2)
_diffrn_measured_fraction_theta_full 0.998
_diffrn_measured_fraction_theta_max 0.998
_diffrn_measurement_device_type 'Xcalibur, Atlas, Gemini ultra'
_diffrn_radiation_monochromator graphite
_diffrn_radiation_source 'fine-focus sealed tube'
_diffrn_radiation_type MoK\a
_diffrn_radiation_wavelength 0.71073
_diffrn_reflns_av_R_equivalents 0.0588
_diffrn_reflns_av_unetI/netI 0.0660
_diffrn_reflns_limit_h_max 12
_diffrn_reflns_limit_h_min -12
_diffrn_reflns_limit_k_max 16
_diffrn_reflns_limit_k_min -16
_diffrn_reflns_limit_l_max 17
_diffrn_reflns_limit_l_min -17
_diffrn_reflns_number 20093
_diffrn_reflns_theta_full 25.00
_diffrn_reflns_theta_max 25.00
_diffrn_reflns_theta_min 3.36
_exptl_absorpt_coefficient_mu 5.015
_exptl_absorpt_correction_T_max 1.00000
_exptl_absorpt_correction_T_min 0.50725
_exptl_absorpt_correction_type empirical
_exptl_absorpt_process_details 'CrysAlis RED, (2005)'
_exptl_crystal_colour brown
_exptl_crystal_density_diffrn 1.642
_exptl_crystal_density_method 'not measured'
_exptl_crystal_description prism
_exptl_crystal_F_000 998
_exptl_crystal_size_max 0.11779
_exptl_crystal_size_mid 0.08747
_exptl_crystal_size_min 0.06172
_refine_diff_density_max 0.867
_refine_diff_density_min -1.218
_refine_diff_density_rms 0.130
_refine_ls_extinction_method none
_refine_ls_goodness_of_fit_ref 1.011
_refine_ls_hydrogen_treatment constr
_refine_ls_matrix_type full
_refine_ls_number_parameters 480
_refine_ls_number_reflns 7210
_refine_ls_number_restraints 0
_refine_ls_restrained_S_all 1.011
_refine_ls_R_factor_all 0.0539
_refine_ls_R_factor_gt 0.0380
_refine_ls_shift/su_max 0.001
_refine_ls_shift/su_mean 0.000
_refine_ls_structure_factor_coef Fsqd
_refine_ls_weighting_details 'calc w=1/[\s^2^(Fo^2^)+(0.0410P)^2^+0.0000P] where P=(Fo^2^+2Fc^2^)/3'
_refine_ls_weighting_scheme calc
_refine_ls_wR_factor_gt 0.0826
_refine_ls_wR_factor_ref 0.0901
_reflns_number_gt 5896
_reflns_number_total 7210
_reflns_threshold_expression >2sigma(I)
_cod_data_source_file c3dt52528g.txt
_cod_data_source_block ren375
_cod_original_sg_symbol_H-M P-1
_cod_original_formula_sum 'C44 H41 Br2 N O1.50 P2 Re'
_cod_database_code 7028732

loop_
_symmetry_equiv_pos_as_xyz
'x, y, z'
'-x, -y, -z'

loop_
_atom_site_label
_atom_site_type_symbol
_atom_site_fract_x
_atom_site_fract_y
_atom_site_fract_z
_atom_site_U_iso_or_equiv
_atom_site_adp_type
_atom_site_occupancy
_atom_site_symmetry_multiplicity
_atom_site_calc_flag
_atom_site_refinement_flags
_atom_site_disorder_assembly
_atom_site_disorder_group
Re1 Re 0.684378(19) 0.805256(15) 0.220910(15) 0.03161(9) Uani 1 1 d . . .
Br1 Br 0.60586(7) 0.74841(5) 0.38481(5) 0.05914(19) Uani 1 1 d . . .
Br2 Br 0.73467(6) 0.88561(4) 0.06349(4) 0.04749(16) Uani 1 1 d . . .
P1 P 0.61281(13) 0.67204(10) 0.12990(10) 0.0342(3) Uani 1 1 d . . .
P2 P 0.73775(12) 0.95674(10) 0.29521(10) 0.0308(3) Uani 1 1 d . . .
O1 O 0.5151(3) 0.8731(3) 0.2104(3) 0.0398(9) Uani 1 1 d . . .
N2 N 0.8301(4) 0.7310(3) 0.2432(3) 0.0384(11) Uani 1 1 d . . .
C1 C 0.5932(5) 1.0467(4) 0.2963(4) 0.0346(13) Uani 1 1 d . . .
C2 C 0.5204(5) 1.0698(4) 0.3758(4) 0.0416(14) Uani 1 1 d . . .
H2 H 0.5492 1.0429 0.4332 0.050 Uiso 1 1 calc R . .
C3 C 0.4061(5) 1.1320(5) 0.3702(5) 0.0530(17) Uani 1 1 d . . .
H3 H 0.3591 1.1476 0.4241 0.064 Uiso 1 1 calc R . .
C4 C 0.3609(6) 1.1711(5) 0.2872(5) 0.0533(17) Uani 1 1 d . . .
H4 H 0.2836 1.2132 0.2840 0.064 Uiso 1 1 calc R . .
C5 C 0.4313(5) 1.1473(5) 0.2080(5) 0.0496(16) Uani 1 1 d . . .
H5 H 0.4005 1.1732 0.1508 0.060 Uiso 1 1 calc R . .
C6 C 0.5458(5) 1.0864(4) 0.2120(4) 0.0390(13) Uani 1 1 d . . .
H6 H 0.5921 1.0715 0.1576 0.047 Uiso 1 1 calc R . .
C7 C 0.8000(5) 0.9450(4) 0.4125(4) 0.0354(13) Uani 1 1 d . . .
C8 C 0.7940(5) 1.0280(5) 0.4662(4) 0.0464(15) Uani 1 1 d . . .
H8 H 0.7560 1.0900 0.4430 0.056 Uiso 1 1 calc R . .
C9 C 0.8449(6) 1.0181(6) 0.5547(5) 0.0583(19) Uani 1 1 d . . .
H9 H 0.8389 1.0731 0.5910 0.070 Uiso 1 1 calc R . .
C10 C 0.9035(6) 0.9282(6) 0.5879(4) 0.0566(18) Uani 1 1 d . . .
H10 H 0.9370 0.9220 0.6471 0.068 Uiso 1 1 calc R . .
C11 C 0.9136(6) 0.8476(6) 0.5356(5) 0.0581(18) Uani 1 1 d . . .
H11 H 0.9556 0.7867 0.5585 0.070 Uiso 1 1 calc R . .
C12 C 0.8614(5) 0.8554(5) 0.4478(4) 0.0453(15) Uani 1 1 d . . .
H12 H 0.8680 0.7995 0.4125 0.054 Uiso 1 1 calc R . .
C13 C 0.8560(5) 1.0233(4) 0.2347(4) 0.0324(12) Uani 1 1 d . . .
C14 C 0.8487(5) 1.1260(4) 0.2360(4) 0.0400(14) Uani 1 1 d . . .
H14 H 0.7789 1.1627 0.2646 0.048 Uiso 1 1 calc R . .
C15 C 0.9438(6) 1.1746(5) 0.1952(5) 0.0503(16) Uani 1 1 d . . .
H15 H 0.9380 1.2434 0.1976 0.060 Uiso 1 1 calc R . .
C16 C 1.0466(6) 1.1221(5) 0.1515(4) 0.0534(17) Uani 1 1 d . . .
H16 H 1.1101 1.1551 0.1239 0.064 Uiso 1 1 calc R . .
C17 C 1.0551(6) 1.0204(5) 0.1486(5) 0.0566(17) Uani 1 1 d . . .
H17 H 1.1242 0.9845 0.1184 0.068 Uiso 1 1 calc R . .
C18 C 0.9606(5) 0.9713(4) 0.1906(4) 0.0462(15) Uani 1 1 d . . .
H18 H 0.9677 0.9024 0.1891 0.055 Uiso 1 1 calc R . .
C19 C 0.4503(5) 0.7067(4) 0.0879(4) 0.0347(13) Uani 1 1 d . . .
C20 C 0.4164(5) 0.7989(4) 0.0404(4) 0.0432(14) Uani 1 1 d . . .
H20 H 0.4776 0.8407 0.0278 0.052 Uiso 1 1 calc R . .
C21 C 0.2921(5) 0.8277(4) 0.0122(4) 0.0459(15) Uani 1 1 d . . .
H21 H 0.2702 0.8890 -0.0193 0.055 Uiso 1 1 calc R . .
C22 C 0.2010(6) 0.7667(5) 0.0304(4) 0.0514(16) Uani 1 1 d . . .
H22 H 0.1172 0.7873 0.0126 0.062 Uiso 1 1 calc R . .
C23 C 0.2332(6) 0.6757(5) 0.0747(5) 0.0557(18) Uani 1 1 d . . .
H23 H 0.1714 0.6341 0.0859 0.067 Uiso 1 1 calc R . .
C24 C 0.3577(5) 0.6447(4) 0.1033(4) 0.0480(16) Uani 1 1 d . . .
H24 H 0.3789 0.5823 0.1327 0.058 Uiso 1 1 calc R . .
C25 C 0.6096(5) 0.5488(4) 0.1854(4) 0.0368(14) Uani 1 1 d . . .
C26 C 0.6608(6) 0.4621(4) 0.1412(5) 0.0489(16) Uani 1 1 d . . .
H26 H 0.7006 0.4666 0.0833 0.059 Uiso 1 1 calc R . .
C27 C 0.6517(7) 0.3702(5) 0.1841(6) 0.065(2) Uani 1 1 d . . .
H27 H 0.6858 0.3127 0.1548 0.078 Uiso 1 1 calc R . .
C28 C 0.5936(6) 0.3628(5) 0.2688(6) 0.0618(19) Uani 1 1 d . . .
H28 H 0.5875 0.3005 0.2969 0.074 Uiso 1 1 calc R . .
C29 C 0.5436(6) 0.4477(5) 0.3131(5) 0.0606(18) Uani 1 1 d . . .
H29 H 0.5052 0.4425 0.3715 0.073 Uiso 1 1 calc R . .
C30 C 0.5505(6) 0.5393(5) 0.2715(5) 0.0494(16) Uani 1 1 d . . .
H30 H 0.5150 0.5960 0.3014 0.059 Uiso 1 1 calc R . .
C31 C 0.7113(5) 0.6447(4) 0.0260(4) 0.0352(13) Uani 1 1 d . . .
C32 C 0.8429(5) 0.6375(4) 0.0296(4) 0.0478(16) Uani 1 1 d . . .
H32 H 0.8805 0.6499 0.0845 0.057 Uiso 1 1 calc R . .
C33 C 0.9187(6) 0.6124(5) -0.0467(5) 0.0527(17) Uani 1 1 d . . .
H33 H 1.0071 0.6064 -0.0424 0.063 Uiso 1 1 calc R . .
C34 C 0.8662(6) 0.5961(5) -0.1284(5) 0.0544(17) Uani 1 1 d . . .
H34 H 0.9180 0.5803 -0.1801 0.065 Uiso 1 1 calc R . .
C35 C 0.7345(7) 0.6033(5) -0.1336(4) 0.0549(17) Uani 1 1 d . . .
H35 H 0.6975 0.5916 -0.1889 0.066 Uiso 1 1 calc R . .
C36 C 0.6599(6) 0.6274(4) -0.0584(4) 0.0464(15) Uani 1 1 d . . .
H36 H 0.5717 0.6325 -0.0631 0.056 Uiso 1 1 calc R . .
C37 C 0.9211(5) 0.6570(5) 0.2825(4) 0.0482(16) Uani 1 1 d . . .
C38 C 0.8878(7) 0.5696(5) 0.3253(5) 0.065(2) Uani 1 1 d . . .
H38 H 0.8027 0.5593 0.3264 0.077 Uiso 1 1 calc R . .
C39 C 0.9755(7) 0.4999(6) 0.3649(5) 0.069(2) Uani 1 1 d . . .
H39 H 0.9491 0.4434 0.3938 0.083 Uiso 1 1 calc R . .
C40 C 1.1025(7) 0.5097(6) 0.3640(5) 0.071(2) Uani 1 1 d . . .
C41 C 1.1381(6) 0.5943(7) 0.3211(6) 0.082(3) Uani 1 1 d . . .
H41 H 1.2238 0.6030 0.3199 0.099 Uiso 1 1 calc R . .
C42 C 1.0488(6) 0.6678(6) 0.2793(5) 0.074(2) Uani 1 1 d . . .
H42 H 1.0754 0.7238 0.2495 0.089 Uiso 1 1 calc R . .
C43 C 1.2002(8) 0.4305(7) 0.4095(6) 0.099(3) Uani 1 1 d . . .
H43A H 1.1571 0.3868 0.4494 0.148 Uiso 1 1 calc R . .
H43B H 1.2571 0.4617 0.4452 0.148 Uiso 1 1 calc R . .
H43C H 1.2481 0.3929 0.3625 0.148 Uiso 1 1 calc R . .
C44 C 0.3926(5) 0.8855(5) 0.2515(5) 0.0552(17) Uani 1 1 d . . .
H44A H 0.3521 0.8280 0.2420 0.083 Uiso 1 1 calc R . .
H44B H 0.3425 0.9435 0.2239 0.083 Uiso 1 1 calc R . .
H44C H 0.3992 0.8933 0.3168 0.083 Uiso 1 1 calc R . .
O99 O 0.337(4) 0.653(2) 0.4720(18) 0.144(16) Uani 0.25 1 d P A 1
O99' O 0.296(3) 0.710(2) 0.499(2) 0.140(15) Uani 0.25 1 d P B 2

loop_
_atom_site_aniso_label
_atom_site_aniso_U_11
_atom_site_aniso_U_22
_atom_site_aniso_U_33
_atom_site_aniso_U_23
_atom_site_aniso_U_13
_atom_site_aniso_U_12
Re1 0.03467(13) 0.03068(14) 0.03007(14) -0.00390(9) 0.00014(9) -0.00588(9)
Br1 0.0715(4) 0.0688(5) 0.0419(4) -0.0018(3) 0.0038(3) -0.0275(4)
Br2 0.0645(4) 0.0430(4) 0.0369(4) -0.0025(3) 0.0039(3) -0.0152(3)
P1 0.0377(7) 0.0285(8) 0.0373(9) -0.0052(6) -0.0028(6) -0.0060(6)
P2 0.0322(7) 0.0329(8) 0.0279(8) -0.0042(6) 0.0014(6) -0.0066(6)
O1 0.038(2) 0.038(2) 0.046(3) -0.0138(18) -0.0040(18) -0.0058(17)
N2 0.034(2) 0.045(3) 0.036(3) -0.003(2) 0.008(2) -0.006(2)
C1 0.032(3) 0.033(3) 0.040(4) -0.009(2) 0.002(2) -0.008(2)
C2 0.040(3) 0.054(4) 0.032(3) -0.004(3) 0.005(3) -0.011(3)
C3 0.045(3) 0.061(4) 0.053(5) -0.016(3) 0.014(3) -0.005(3)
C4 0.041(3) 0.049(4) 0.068(5) -0.008(3) 0.004(3) 0.002(3)
C5 0.050(4) 0.050(4) 0.046(4) 0.005(3) -0.002(3) 0.001(3)
C6 0.039(3) 0.041(3) 0.035(3) 0.001(3) 0.004(3) -0.001(3)
C7 0.033(3) 0.046(4) 0.028(3) -0.003(3) -0.001(2) -0.011(3)
C8 0.044(3) 0.059(4) 0.040(4) -0.009(3) -0.001(3) -0.017(3)
C9 0.053(4) 0.087(5) 0.045(4) -0.025(4) 0.003(3) -0.037(4)
C10 0.046(4) 0.096(6) 0.032(4) 0.006(4) -0.007(3) -0.027(4)
C11 0.044(4) 0.078(5) 0.052(5) 0.014(4) -0.011(3) -0.013(3)
C12 0.040(3) 0.049(4) 0.047(4) -0.002(3) -0.004(3) -0.007(3)
C13 0.030(3) 0.040(3) 0.027(3) 0.000(2) 0.000(2) -0.006(2)
C14 0.037(3) 0.034(3) 0.047(4) 0.001(3) 0.004(3) -0.002(2)
C15 0.052(4) 0.044(4) 0.057(4) 0.008(3) -0.008(3) -0.014(3)
C16 0.044(4) 0.075(5) 0.045(4) 0.007(3) 0.001(3) -0.025(3)
C17 0.042(3) 0.077(5) 0.051(4) -0.010(4) 0.016(3) -0.009(3)
C18 0.045(3) 0.042(4) 0.052(4) -0.014(3) 0.003(3) -0.007(3)
C19 0.038(3) 0.032(3) 0.033(3) -0.010(2) -0.002(2) 0.001(2)
C20 0.043(3) 0.036(3) 0.050(4) -0.006(3) 0.000(3) -0.003(3)
C21 0.054(4) 0.043(4) 0.038(4) 0.002(3) -0.005(3) 0.004(3)
C22 0.047(3) 0.066(5) 0.039(4) -0.003(3) -0.009(3) 0.002(3)
C23 0.043(3) 0.064(5) 0.063(5) -0.006(4) -0.008(3) -0.016(3)
C24 0.054(4) 0.038(4) 0.054(4) -0.006(3) -0.013(3) -0.011(3)
C25 0.038(3) 0.029(3) 0.044(4) -0.006(3) -0.012(3) -0.004(2)
C26 0.054(4) 0.038(4) 0.054(4) -0.005(3) -0.007(3) -0.001(3)
C27 0.083(5) 0.031(4) 0.079(6) 0.000(4) -0.010(4) -0.002(3)
C28 0.071(4) 0.037(4) 0.076(6) 0.010(4) -0.006(4) -0.007(3)
C29 0.070(4) 0.058(5) 0.056(5) 0.010(4) 0.005(4) -0.021(4)
C30 0.055(4) 0.044(4) 0.050(4) -0.004(3) 0.004(3) -0.011(3)
C31 0.048(3) 0.026(3) 0.033(3) -0.006(2) 0.000(3) -0.008(2)
C32 0.048(3) 0.048(4) 0.046(4) -0.012(3) -0.002(3) 0.000(3)
C33 0.043(3) 0.058(4) 0.058(5) -0.013(3) 0.009(3) -0.008(3)
C34 0.069(4) 0.049(4) 0.046(4) -0.010(3) 0.021(3) -0.013(3)
C35 0.080(5) 0.048(4) 0.036(4) -0.006(3) 0.002(3) -0.005(3)
C36 0.048(3) 0.042(4) 0.051(4) -0.006(3) -0.007(3) -0.007(3)
C37 0.044(3) 0.061(4) 0.037(4) -0.006(3) -0.004(3) 0.003(3)
C38 0.064(4) 0.055(4) 0.069(5) 0.014(4) -0.007(4) 0.005(4)
C39 0.071(5) 0.068(5) 0.063(5) 0.009(4) -0.002(4) 0.005(4)
C40 0.071(5) 0.082(6) 0.048(5) 0.002(4) -0.002(4) 0.023(4)
C41 0.043(4) 0.102(7) 0.092(7) 0.023(5) 0.001(4) 0.010(4)
C42 0.047(4) 0.087(6) 0.081(6) 0.025(5) 0.008(4) -0.001(4)
C43 0.087(6) 0.100(7) 0.092(7) 0.024(5) 0.006(5) 0.036(5)
C44 0.035(3) 0.066(5) 0.065(5) -0.021(4) 0.007(3) -0.006(3)
O99 0.25(4) 0.16(3) 0.065(18) 0.040(18) -0.06(2) -0.19(3)
O99' 0.18(3) 0.08(2) 0.12(3) 0.027(17) 0.06(2) 0.10(2)

loop_
_atom_type_symbol
_atom_type_description
_atom_type_scat_dispersion_real
_atom_type_scat_dispersion_imag
_atom_type_scat_source
C C 0.0033 0.0016 'International Tables Vol C Tables 4.2.6.8 and 6.1.1.4'
H H 0.0000 0.0000 'International Tables Vol C Tables 4.2.6.8 and 6.1.1.4'
N N 0.0061 0.0033 'International Tables Vol C Tables 4.2.6.8 and 6.1.1.4'
O O 0.0106 0.0060 'International Tables Vol C Tables 4.2.6.8 and 6.1.1.4'
P P 0.1023 0.0942 'International Tables Vol C Tables 4.2.6.8 and 6.1.1.4'
Br Br -0.2901 2.4595 'International Tables Vol C Tables 4.2.6.8 and 6.1.1.4'
Re Re -1.0185 7.2310 'International Tables Vol C Tables 4.2.6.8 and 6.1.1.4'

loop_
_geom_angle_atom_site_label_1
_geom_angle_atom_site_label_2
_geom_angle_atom_site_label_3
_geom_angle
N2 Re1 O1 171.23(19)
N2 Re1 P1 91.02(15)
O1 Re1 P1 86.73(10)
N2 Re1 P2 96.03(15)
O1 Re1 P2 87.00(10)
P1 Re1 P2 171.45(4)
N2 Re1 Br2 100.44(16)
O1 Re1 Br2 87.84(12)
P1 Re1 Br2 85.32(4)
P2 Re1 Br2 88.64(4)
N2 Re1 Br1 87.88(16)
O1 Re1 Br1 84.09(12)
P1 Re1 Br1 98.60(4)
P2 Re1 Br1 86.52(4)
Br2 Re1 Br1 170.79(2)
C25 P1 C31 102.6(3)
C25 P1 C19 103.4(2)
C31 P1 C19 105.0(2)
C25 P1 Re1 119.02(18)
C31 P1 Re1 112.98(16)
C19 P1 Re1 112.35(17)
C1 P2 C13 104.3(2)
C1 P2 C7 107.4(3)
C13 P2 C7 100.7(2)
C1 P2 Re1 107.14(16)
C13 P2 Re1 116.62(18)
C7 P2 Re1 119.55(19)
C44 O1 Re1 144.7(4)
C37 N2 Re1 161.0(4)
C6 C1 C2 118.0(5)
C6 C1 P2 117.9(4)
C2 C1 P2 123.7(4)
C3 C2 C1 120.5(5)
C3 C2 H2 119.8
C1 C2 H2 119.8
C4 C3 C2 121.0(6)
C4 C3 H3 119.5
C2 C3 H3 119.5
C3 C4 C5 118.9(6)
C3 C4 H4 120.5
C5 C4 H4 120.5
C6 C5 C4 121.1(6)
C6 C5 H5 119.5
C4 C5 H5 119.5
C5 C6 C1 120.4(5)
C5 C6 H6 119.8
C1 C6 H6 119.8
C12 C7 C8 118.3(5)
C12 C7 P2 120.8(4)
C8 C7 P2 120.8(4)
C9 C8 C7 120.0(6)
C9 C8 H8 120.0
C7 C8 H8 120.0
C10 C9 C8 120.2(6)
C10 C9 H9 119.9
C8 C9 H9 119.9
C11 C10 C9 120.6(6)
C11 C10 H10 119.7
C9 C10 H10 119.7
C10 C11 C12 120.2(6)
C10 C11 H11 119.9
C12 C11 H11 119.9
C7 C12 C11 120.7(6)
C7 C12 H12 119.6
C11 C12 H12 119.6
C18 C13 C14 117.9(5)
C18 C13 P2 120.3(4)
C14 C13 P2 121.7(4)
C15 C14 C13 121.0(5)
C15 C14 H14 119.5
C13 C14 H14 119.5
C16 C15 C14 120.4(6)
C16 C15 H15 119.8
C14 C15 H15 119.8
C15 C16 C17 119.6(6)
C15 C16 H16 120.2
C17 C16 H16 120.2
C16 C17 C18 120.0(6)
C16 C17 H17 120.0
C18 C17 H17 120.0
C13 C18 C17 121.0(6)
C13 C18 H18 119.5
C17 C18 H18 119.5
C24 C19 C20 118.5(5)
C24 C19 P1 121.7(4)
C20 C19 P1 119.8(4)
C21 C20 C19 120.2(5)
C21 C20 H20 119.9
C19 C20 H20 119.9
C22 C21 C20 120.5(6)
C22 C21 H21 119.8
C20 C21 H21 119.8
C23 C22 C21 120.0(5)
C23 C22 H22 120.0
C21 C22 H22 120.0
C22 C23 C24 120.6(6)
C22 C23 H23 119.7
C24 C23 H23 119.7
C19 C24 C23 120.1(6)
C19 C24 H24 119.9
C23 C24 H24 119.9
C30 C25 C26 118.6(5)
C30 C25 P1 119.9(4)
C26 C25 P1 121.5(5)
C27 C26 C25 119.6(7)
C27 C26 H26 120.2
C25 C26 H26 120.2
C28 C27 C26 120.7(7)
C28 C27 H27 119.6
C26 C27 H27 119.6
C27 C28 C29 120.1(6)
C27 C28 H28 120.0
C29 C28 H28 120.0
C30 C29 C28 120.1(7)
C30 C29 H29 119.9
C28 C29 H29 119.9
C29 C30 C25 120.9(6)
C29 C30 H30 119.5
C25 C30 H30 119.5
C32 C31 C36 117.2(5)
C32 C31 P1 120.1(4)
C36 C31 P1 122.6(4)
C33 C32 C31 120.9(5)
C33 C32 H32 119.6
C31 C32 H32 119.6
C34 C33 C32 120.8(6)
C34 C33 H33 119.6
C32 C33 H33 119.6
C33 C34 C35 119.2(6)
C33 C34 H34 120.4
C35 C34 H34 120.4
C36 C35 C34 120.0(6)
C36 C35 H35 120.0
C34 C35 H35 120.0
C35 C36 C31 121.9(5)
C35 C36 H36 119.1
C31 C36 H36 119.1
C42 C37 C38 117.4(6)
C42 C37 N2 120.5(6)
C38 C37 N2 122.1(5)
C39 C38 C37 121.7(7)
C39 C38 H38 119.2
C37 C38 H38 119.2
C38 C39 C40 122.0(8)
C38 C39 H39 119.0
C40 C39 H39 119.0
C39 C40 C41 117.5(6)
C39 C40 C43 121.3(8)
C41 C40 C43 121.3(7)
C40 C41 C42 121.7(7)
C40 C41 H41 119.2
C42 C41 H41 119.2
C37 C42 C41 119.8(7)
C37 C42 H42 120.1
C41 C42 H42 120.1
C40 C43 H43A 109.5
C40 C43 H43B 109.5
H43A C43 H43B 109.5
C40 C43 H43C 109.5
H43A C43 H43C 109.5
H43B C43 H43C 109.5
O1 C44 H44A 109.5
O1 C44 H44B 109.5
H44A C44 H44B 109.5
O1 C44 H44C 109.5
H44A C44 H44C 109.5
H44B C44 H44C 109.5

loop_
_geom_bond_atom_site_label_1
_geom_bond_atom_site_label_2
_geom_bond_distance
Re1 N2 1.746(4)
Re1 O1 1.900(3)
Re1 P1 2.5050(13)
Re1 P2 2.5112(13)
Re1 Br2 2.5490(7)
Re1 Br1 2.6052(7)
P1 C25 1.825(6)
P1 C31 1.829(6)
P1 C19 1.829(5)
P2 C1 1.817(5)
P2 C13 1.826(5)
P2 C7 1.826(5)
O1 C44 1.403(7)
N2 C37 1.399(7)
C1 C6 1.384(7)
C1 C2 1.390(8)
C2 C3 1.375(8)
C2 H2 0.9300
C3 C4 1.357(9)
C3 H3 0.9300
C4 C5 1.376(9)
C4 H4 0.9300
C5 C6 1.367(7)
C5 H5 0.9300
C6 H6 0.9300
C7 C12 1.376(8)
C7 C8 1.396(8)
C8 C9 1.394(8)
C8 H8 0.9300
C9 C10 1.360(9)
C9 H9 0.9300
C10 C11 1.353(10)
C10 H10 0.9300
C11 C12 1.391(8)
C11 H11 0.9300
C12 H12 0.9300
C13 C18 1.384(8)
C13 C14 1.388(7)
C14 C15 1.383(8)
C14 H14 0.9300
C15 C16 1.371(9)
C15 H15 0.9300
C16 C17 1.375(9)
C16 H16 0.9300
C17 C18 1.390(8)
C17 H17 0.9300
C18 H18 0.9300
C19 C24 1.388(8)
C19 C20 1.402(8)
C20 C21 1.384(7)
C20 H20 0.9300
C21 C22 1.371(8)
C21 H21 0.9300
C22 C23 1.367(9)
C22 H22 0.9300
C23 C24 1.391(8)
C23 H23 0.9300
C24 H24 0.9300
C25 C30 1.386(8)
C25 C26 1.402(8)
C26 C27 1.381(9)
C26 H26 0.9300
C27 C28 1.361(10)
C27 H27 0.9300
C28 C29 1.380(10)
C28 H28 0.9300
C29 C30 1.364(8)
C29 H29 0.9300
C30 H30 0.9300
C31 C32 1.384(7)
C31 C36 1.393(7)
C32 C33 1.375(9)
C32 H32 0.9300
C33 C34 1.360(8)
C33 H33 0.9300
C34 C35 1.387(8)
C34 H34 0.9300
C35 C36 1.352(9)
C35 H35 0.9300
C36 H36 0.9300
C37 C42 1.379(8)
C37 C38 1.397(9)
C38 C39 1.344(9)
C38 H38 0.9300
C39 C40 1.370(10)
C39 H39 0.9300
C40 C41 1.374(11)
C40 C43 1.518(9)
C41 C42 1.398(10)
C41 H41 0.9300
C42 H42 0.9300
C43 H43A 0.9600
C43 H43B 0.9600
C43 H43C 0.9600
C44 H44A 0.9600
C44 H44B 0.9600
C44 H44C 0.9600

loop_
_geom_hbond_atom_site_label_D
_geom_hbond_atom_site_label_H
_geom_hbond_atom_site_label_A
_geom_hbond_distance_DH
_geom_hbond_distance_HA
_geom_hbond_distance_DA
_geom_hbond_angle_DHA
C30 H30 Br1 0.93 2.75 3.481(6) 136.2
C32 H32 N2 0.93 2.61 3.390(8) 142.4
C44 H44C Br1 0.96 2.88 3.308(6) 107.9
